data_4341777
loop_
_publ_author_name
'Pascualini, Matias E.'
'Di Russo, Natali V.'
'Quintero, Pedro A.'
'Thuijs, Annaliese E.'
'Pinkowicz, Dawid'
'Abboud, Khalil A.'
'Dunbar, Kim R.'
'Christou, George'
'Meisel, Mark W.'
'Veige, Adam S.'

_publ_section_title
;
 Synthesis, Characterization, and Reactivity of Iron(III) Complexes
 Supported by a Trianionic ONO(3-) Pincer Ligand.
;
_journal_name_full 'Inorganic chemistry'
_journal_page_first 141124145829004
_journal_paper_doi 10.1021/ic502251p
_journal_year 2014
_chemical_formula_sum 'C22.5 H18 F12 N O2'
_chemical_formula_weight 562.38
_space_group_IT_number 14
_symmetry_cell_setting monoclinic
_symmetry_space_group_name_Hall '-P 2yn'
_symmetry_space_group_name_H-M 'P 1 21/n 1'
_atom_sites_solution_hydrogens geom
_atom_sites_solution_primary direct
_atom_sites_solution_secondary difmap
_audit_creation_method SHELXL-97
_audit_update_record
;
2012-07-05 # Formatted by publCIF
;
_cell_angle_alpha 90.00
_cell_angle_beta 111.883(1)
_cell_angle_gamma 90.00
_cell_formula_units_Z 4
_cell_length_a 11.3214(5)
_cell_length_b 18.4917(8)
_cell_length_c 11.9749(5)
_cell_measurement_reflns_used 4289
_cell_measurement_temperature 100(2)
_cell_measurement_theta_max 27.87
_cell_measurement_theta_min 2.23
_cell_volume 2326.33(17)
_computing_cell_refinement 'Bruker APEX2'
_computing_data_collection 'Bruker APEX2 (Bruker, 2008)'
_computing_data_reduction 'Bruker SAINT (Bruker, 2008)'
_computing_molecular_graphics 'Bruker SHELXTL'
_computing_publication_material 'Bruker SHELXTL'
_computing_structure_refinement 'Bruker SHELXTL'
_computing_structure_solution 'Bruker SHELXTL (Bruker, 2008)'
_diffrn_ambient_temperature 100(2)
_diffrn_measured_fraction_theta_full 0.992
_diffrn_measured_fraction_theta_max 0.992
_diffrn_measurement_device_type 'Bruker APEX-II DUO'
_diffrn_measurement_method 'phi and omega scans'
_diffrn_radiation_monochromator 'Bruker Triumph'
_diffrn_radiation_source 'fine-focus sealed tube'
_diffrn_radiation_type MoK\a
_diffrn_radiation_wavelength 0.71073
_diffrn_reflns_av_R_equivalents 0.0187
_diffrn_reflns_av_sigmaI/netI 0.0143
_diffrn_reflns_limit_h_max 14
_diffrn_reflns_limit_h_min -14
_diffrn_reflns_limit_k_max 24
_diffrn_reflns_limit_k_min -24
_diffrn_reflns_limit_l_max 12
_diffrn_reflns_limit_l_min -15
_diffrn_reflns_number 31270
_diffrn_reflns_theta_full 27.50
_diffrn_reflns_theta_max 27.50
_diffrn_reflns_theta_min 2.11
_exptl_absorpt_coefficient_mu 0.167
_exptl_absorpt_correction_T_max 0.9825
_exptl_absorpt_correction_T_min 0.9407
_exptl_absorpt_correction_type integration
_exptl_absorpt_process_details 'Bruker SADABS'
_exptl_crystal_colour yellow
_exptl_crystal_density_diffrn 1.606
_exptl_crystal_density_method 'not measured'
_exptl_crystal_description irregular
_exptl_crystal_F_000 1136
_exptl_crystal_size_max 0.37
_exptl_crystal_size_mid 0.11
_exptl_crystal_size_min 0.11
_refine_diff_density_max 0.446
_refine_diff_density_min -0.227
_refine_diff_density_rms 0.045
_refine_ls_extinction_method none
_refine_ls_goodness_of_fit_ref 0.941
_refine_ls_hydrogen_treatment mixed
_refine_ls_matrix_type full
_refine_ls_number_parameters 352
_refine_ls_number_reflns 5291
_refine_ls_number_restraints 0
_refine_ls_restrained_S_all 0.941
_refine_ls_R_factor_all 0.0426
_refine_ls_R_factor_gt 0.0348
_refine_ls_shift/su_max 0.001
_refine_ls_shift/su_mean 0.000
_refine_ls_structure_factor_coef Fsqd
_refine_ls_weighting_details 'calc w=1/[\s^2^(Fo^2^)+(0.0472P)^2^+1.6875P] where P=(Fo^2^+2Fc^2^)/3'
_refine_ls_weighting_scheme calc
_refine_ls_wR_factor_gt 0.0877
_refine_ls_wR_factor_ref 0.0930
_reflns_number_gt 4539
_reflns_number_total 5291
_reflns_threshold_expression I>2\s(I)
_cod_data_source_file ic502251p_si_001.cif
_cod_data_source_block pasc15
_cod_original_sg_symbol_H-M 'P2(1)/n  '
_cod_original_formula_sum 'C22.50 H18 F12 N O2'
_cod_database_code 4341777

loop_
_symmetry_equiv_pos_as_xyz
'x, y, z'
'-x+1/2, y+1/2, -z+1/2'
'-x, -y, -z'
'x-1/2, -y-1/2, z-1/2'

loop_
_atom_site_label
_atom_site_type_symbol
_atom_site_fract_x
_atom_site_fract_y
_atom_site_fract_z
_atom_site_U_iso_or_equiv
_atom_site_adp_type
_atom_site_occupancy
_atom_site_symmetry_multiplicity
_atom_site_calc_flag
_atom_site_refinement_flags
_atom_site_disorder_assembly
_atom_site_disorder_group
F1 F 0.54515(8) 0.40529(5) -0.29314(8) 0.0276(2) Uani 1 1 d . . .
F2 F 0.56713(9) 0.29571(5) -0.34045(8) 0.0289(2) Uani 1 1 d . . .
F3 F 0.69129(9) 0.37799(5) -0.36071(8) 0.0279(2) Uani 1 1 d . . .
F4 F 0.91592(8) 0.33381(5) -0.19695(9) 0.0296(2) Uani 1 1 d . . .
F5 F 0.80290(9) 0.23742(5) -0.22720(8) 0.0309(2) Uani 1 1 d . . .
F6 F 0.90522(9) 0.27451(5) -0.04653(8) 0.0310(2) Uani 1 1 d . . .
F7 F 0.75468(9) 0.20346(5) 0.15742(8) 0.0293(2) Uani 1 1 d . . .
F8 F 0.66654(9) 0.18287(5) 0.28527(9) 0.0312(2) Uani 1 1 d . . .
F9 F 0.85980(9) 0.14873(5) 0.32363(9) 0.0323(2) Uani 1 1 d . . .
F10 F 0.79608(9) 0.23268(5) 0.51094(8) 0.0317(2) Uani 1 1 d . . .
F11 F 0.98657(9) 0.23578(5) 0.51331(8) 0.0322(2) Uani 1 1 d . . .
F12 F 0.89261(9) 0.33474(5) 0.52314(8) 0.0305(2) Uani 1 1 d . . .
O1 O 0.65053(10) 0.29713(5) -0.11219(9) 0.0212(2) Uani 1 1 d . . .
H2 H 0.675(2) 0.3053(13) -0.039(2) 0.052(7) Uiso 1 1 d . . .
O2 O 0.93034(9) 0.29599(5) 0.30324(9) 0.0196(2) Uani 1 1 d . . .
H3 H 0.985(2) 0.2666(12) 0.330(2) 0.043(6) Uiso 1 1 d . . .
N1 N 0.76473(12) 0.35561(6) 0.09704(10) 0.0192(2) Uani 1 1 d . . .
H1 H 0.8320(18) 0.3327(10) 0.1333(17) 0.025(4) Uiso 1 1 d . . .
C1 C 0.72215(12) 0.34084(7) -0.15908(11) 0.0159(3) Uani 1 1 d . . .
C2 C 0.77052(11) 0.41122(7) -0.08837(12) 0.0155(2) Uani 1 1 d . . .
C3 C 0.78666(12) 0.41724(7) 0.03270(12) 0.0181(3) Uani 1 1 d . . .
C4 C 0.82828(13) 0.48268(8) 0.09295(14) 0.0244(3) Uani 1 1 d . . .
H4A H 0.8384 0.4869 0.1751 0.029 Uiso 1 1 calc R . .
C5 C 0.85477(13) 0.54088(8) 0.03510(15) 0.0265(3) Uani 1 1 d . . .
H5A H 0.8811 0.5852 0.0771 0.032 Uiso 1 1 calc R . .
C6 C 0.84362(12) 0.53580(7) -0.08417(14) 0.0222(3) Uani 1 1 d . . .
C7 C 0.80248(12) 0.47067(7) -0.14409(13) 0.0185(3) Uani 1 1 d . . .
H7A H 0.7958 0.4663 -0.2253 0.022 Uiso 1 1 calc R . .
C8 C 0.83785(13) 0.29634(7) -0.15880(13) 0.0213(3) Uani 1 1 d . . .
C9 C 0.63087(13) 0.35544(8) -0.28997(13) 0.0205(3) Uani 1 1 d . . .
C10 C 0.87431(15) 0.59949(8) -0.14672(17) 0.0323(4) Uani 1 1 d . . .
H10A H 0.9524 0.6228 -0.0926 0.048 Uiso 1 1 calc R . .
H10B H 0.8039 0.6342 -0.1690 0.048 Uiso 1 1 calc R . .
H10C H 0.8866 0.5829 -0.2194 0.048 Uiso 1 1 calc R . .
C11 C 0.82526(13) 0.27611(7) 0.33211(12) 0.0181(3) Uani 1 1 d . . .
C12 C 0.71838(12) 0.33214(7) 0.28170(12) 0.0178(3) Uani 1 1 d . . .
C13 C 0.69465(13) 0.36839(7) 0.17235(12) 0.0184(3) Uani 1 1 d . . .
C14 C 0.59132(13) 0.41604(8) 0.12995(13) 0.0227(3) Uani 1 1 d . . .
H14A H 0.5734 0.4396 0.0549 0.027 Uiso 1 1 calc R . .
C15 C 0.51509(13) 0.42965(8) 0.19413(13) 0.0233(3) Uani 1 1 d . . .
H15A H 0.4465 0.4629 0.1635 0.028 Uiso 1 1 calc R . .
C16 C 0.53762(13) 0.39520(8) 0.30342(13) 0.0206(3) Uani 1 1 d . . .
C17 C 0.63729(13) 0.34580(8) 0.34336(12) 0.0198(3) Uani 1 1 d . . .
H17A H 0.6509 0.3202 0.4159 0.024 Uiso 1 1 calc R . .
C18 C 0.77548(14) 0.20161(8) 0.27483(14) 0.0230(3) Uani 1 1 d . . .
C19 C 0.87427(14) 0.26981(8) 0.47160(13) 0.0241(3) Uani 1 1 d . . .
C20 C 0.46028(14) 0.41276(8) 0.37842(14) 0.0242(3) Uani 1 1 d . . .
H20A H 0.3756 0.4295 0.3260 0.036 Uiso 1 1 calc R . .
H20B H 0.5030 0.4508 0.4363 0.036 Uiso 1 1 calc R . .
H20C H 0.4518 0.3693 0.4218 0.036 Uiso 1 1 calc R . .
C21 C 0.2229(4) 0.4528(2) 0.4978(4) 0.0373(8) Uiso 0.50 1 d P A -1
H21A H 0.3096 0.4441 0.5553 0.056 Uiso 0.50 1 calc PR A -1
H21B H 0.2242 0.4909 0.4414 0.056 Uiso 0.50 1 calc PR A -1
H21C H 0.1888 0.4082 0.4532 0.056 Uiso 0.50 1 calc PR A -1
C22 C 0.1389(3) 0.47630(17) 0.5653(3) 0.0276(6) Uiso 0.50 1 d P A -1
H22A H 0.1383 0.4377 0.6224 0.033 Uiso 0.50 1 calc PR A -1
H22B H 0.1755 0.5203 0.6126 0.033 Uiso 0.50 1 calc PR A -1
C23 C 0.0040(3) 0.49172(18) 0.4821(3) 0.0249(6) Uiso 0.50 1 d P A -1
H23A H -0.0326 0.4476 0.4350 0.030 Uiso 0.50 1 calc PR A -1
H23B H 0.0047 0.5302 0.4248 0.030 Uiso 0.50 1 calc PR A -1
C24 C -0.0805(3) 0.51561(19) 0.5496(3) 0.0342(7) Uiso 0.50 1 d P A -1
H24A H -0.0778 0.4782 0.6097 0.041 Uiso 0.50 1 calc PR A -1
H24B H -0.0461 0.5610 0.5936 0.041 Uiso 0.50 1 calc PR A -1
C25 C -0.2187(4) 0.5279(3) 0.4662(4) 0.0462(10) Uiso 0.50 1 d P A -1
H25A H -0.2662 0.5486 0.5122 0.069 Uiso 0.50 1 calc PR A -1
H25B H -0.2571 0.4817 0.4310 0.069 Uiso 0.50 1 calc PR A -1
H25C H -0.2215 0.5614 0.4018 0.069 Uiso 0.50 1 calc PR A -1

loop_
_atom_site_aniso_label
_atom_site_aniso_U_11
_atom_site_aniso_U_22
_atom_site_aniso_U_33
_atom_site_aniso_U_23
_atom_site_aniso_U_13
_atom_site_aniso_U_12
F1 0.0206(4) 0.0291(5) 0.0251(5) 0.0024(4) -0.0008(3) 0.0040(3)
F2 0.0321(5) 0.0276(5) 0.0180(4) -0.0045(3) -0.0009(4) -0.0117(4)
F3 0.0325(5) 0.0344(5) 0.0158(4) 0.0009(3) 0.0077(4) -0.0075(4)
F4 0.0243(4) 0.0283(5) 0.0396(5) -0.0081(4) 0.0158(4) -0.0007(3)
F5 0.0368(5) 0.0195(4) 0.0318(5) -0.0128(4) 0.0072(4) 0.0006(4)
F6 0.0312(5) 0.0259(4) 0.0251(5) -0.0016(4) -0.0021(4) 0.0108(4)
F7 0.0387(5) 0.0241(4) 0.0246(5) -0.0088(3) 0.0111(4) -0.0042(4)
F8 0.0275(4) 0.0259(5) 0.0434(6) -0.0004(4) 0.0171(4) -0.0036(4)
F9 0.0338(5) 0.0193(4) 0.0433(6) 0.0019(4) 0.0136(4) 0.0079(4)
F10 0.0354(5) 0.0377(5) 0.0263(5) 0.0115(4) 0.0166(4) 0.0114(4)
F11 0.0273(4) 0.0434(6) 0.0227(5) 0.0081(4) 0.0058(4) 0.0181(4)
F12 0.0328(5) 0.0349(5) 0.0179(4) -0.0052(4) 0.0026(4) 0.0079(4)
O1 0.0257(5) 0.0209(5) 0.0156(5) -0.0011(4) 0.0060(4) -0.0085(4)
O2 0.0166(4) 0.0199(5) 0.0211(5) 0.0016(4) 0.0056(4) 0.0044(4)
N1 0.0205(6) 0.0216(6) 0.0146(6) -0.0002(4) 0.0056(5) 0.0051(5)
C1 0.0185(6) 0.0137(6) 0.0135(6) -0.0010(5) 0.0036(5) -0.0017(5)
C2 0.0125(5) 0.0141(6) 0.0168(6) -0.0025(5) 0.0017(5) 0.0018(4)
C3 0.0149(6) 0.0187(6) 0.0188(7) -0.0025(5) 0.0041(5) 0.0024(5)
C4 0.0215(7) 0.0273(7) 0.0227(7) -0.0112(6) 0.0063(6) -0.0001(5)
C5 0.0191(6) 0.0188(7) 0.0385(9) -0.0139(6) 0.0071(6) -0.0018(5)
C6 0.0128(6) 0.0157(6) 0.0336(8) -0.0020(5) 0.0035(6) 0.0015(5)
C7 0.0141(6) 0.0166(6) 0.0216(7) 0.0001(5) 0.0030(5) 0.0012(5)
C8 0.0236(7) 0.0159(6) 0.0205(7) -0.0054(5) 0.0037(6) 0.0009(5)
C9 0.0215(6) 0.0205(6) 0.0161(6) -0.0014(5) 0.0031(5) -0.0040(5)
C10 0.0232(7) 0.0165(7) 0.0499(10) 0.0032(7) 0.0051(7) -0.0021(6)
C11 0.0184(6) 0.0192(6) 0.0161(6) 0.0001(5) 0.0058(5) 0.0035(5)
C12 0.0174(6) 0.0177(6) 0.0151(6) -0.0023(5) 0.0024(5) 0.0028(5)
C13 0.0184(6) 0.0207(6) 0.0148(6) -0.0040(5) 0.0046(5) 0.0011(5)
C14 0.0226(7) 0.0262(7) 0.0165(7) 0.0026(5) 0.0041(6) 0.0058(5)
C15 0.0198(6) 0.0256(7) 0.0213(7) 0.0010(6) 0.0040(6) 0.0082(5)
C16 0.0193(6) 0.0231(7) 0.0186(7) -0.0027(5) 0.0059(5) 0.0028(5)
C17 0.0214(6) 0.0218(7) 0.0152(6) -0.0008(5) 0.0056(5) 0.0025(5)
C18 0.0242(7) 0.0192(7) 0.0269(8) -0.0004(5) 0.0111(6) 0.0026(5)
C19 0.0240(7) 0.0277(7) 0.0194(7) 0.0030(6) 0.0066(6) 0.0095(6)
C20 0.0227(7) 0.0278(7) 0.0229(7) 0.0004(6) 0.0093(6) 0.0069(6)

loop_
_atom_type_symbol
_atom_type_description
_atom_type_scat_dispersion_real
_atom_type_scat_dispersion_imag
_atom_type_scat_source
C C 0.0033 0.0016 'International Tables Vol C Tables 4.2.6.8 and 6.1.1.4'
H H 0.0000 0.0000 'International Tables Vol C Tables 4.2.6.8 and 6.1.1.4'
N N 0.0061 0.0033 'International Tables Vol C Tables 4.2.6.8 and 6.1.1.4'
O O 0.0106 0.0060 'International Tables Vol C Tables 4.2.6.8 and 6.1.1.4'
F F 0.0171 0.0103 'International Tables Vol C Tables 4.2.6.8 and 6.1.1.4'

loop_
_geom_angle_atom_site_label_1
_geom_angle_atom_site_label_2
_geom_angle_atom_site_label_3
_geom_angle
C1 O1 H2 107.7(16)
C11 O2 H3 109.0(15)
C13 N1 C3 116.90(11)
C13 N1 H1 111.6(12)
C3 N1 H1 111.8(12)
O1 C1 C2 114.07(11)
O1 C1 C8 107.96(11)
C2 C1 C8 108.77(10)
O1 C1 C9 103.82(10)
C2 C1 C9 112.13(10)
C8 C1 C9 109.93(11)
C3 C2 C7 118.33(12)
C3 C2 C1 121.40(12)
C7 C2 C1 120.25(12)
C2 C3 C4 119.56(13)
C2 C3 N1 120.50(12)
C4 C3 N1 119.90(13)
C5 C4 C3 120.90(14)
C5 C4 H4A 119.5
C3 C4 H4A 119.6
C4 C5 C6 120.84(13)
C4 C5 H5A 119.6
C6 C5 H5A 119.6
C5 C6 C7 118.28(13)
C5 C6 C10 120.64(13)
C7 C6 C10 121.09(14)
C6 C7 C2 122.00(13)
C6 C7 H7A 119.0
C2 C7 H7A 119.0
F4 C8 F5 107.34(12)
F4 C8 F6 107.42(11)
F5 C8 F6 107.39(11)
F4 C8 C1 113.13(11)
F5 C8 C1 112.14(11)
F6 C8 C1 109.16(11)
F1 C9 F2 107.18(11)
F1 C9 F3 107.80(11)
F2 C9 F3 106.79(11)
F1 C9 C1 110.81(11)
F2 C9 C1 111.04(11)
F3 C9 C1 112.94(11)
C6 C10 H10A 109.5
C6 C10 H10B 109.5
H10A C10 H10B 109.5
C6 C10 H10C 109.5
H10A C10 H10C 109.5
H10B C10 H10C 109.5
O2 C11 C12 110.00(11)
O2 C11 C18 108.99(11)
C12 C11 C18 108.83(11)
O2 C11 C19 106.72(11)
C12 C11 C19 112.71(11)
C18 C11 C19 109.52(12)
C17 C12 C13 118.07(12)
C17 C12 C11 119.37(12)
C13 C12 C11 122.50(12)
C14 C13 C12 118.82(12)
C14 C13 N1 117.50(12)
C12 C13 N1 123.53(12)
C15 C14 C13 121.72(13)
C15 C14 H14A 119.1
C13 C14 H14A 119.1
C14 C15 C16 120.57(13)
C14 C15 H15A 119.7
C16 C15 H15A 119.7
C17 C16 C15 117.71(13)
C17 C16 C20 120.96(13)
C15 C16 C20 121.29(13)
C16 C17 C12 123.03(13)
C16 C17 H17A 118.5
C12 C17 H17A 118.5
F8 C18 F7 107.42(12)
F8 C18 F9 107.68(12)
F7 C18 F9 107.17(12)
F8 C18 C11 112.77(11)
F7 C18 C11 109.61(11)
F9 C18 C11 111.95(12)
F12 C19 F10 108.02(12)
F12 C19 F11 106.81(12)
F10 C19 F11 106.79(12)
F12 C19 C11 111.22(12)
F10 C19 C11 113.50(12)
F11 C19 C11 110.19(11)
C16 C20 H20A 109.5
C16 C20 H20B 109.5
H20A C20 H20B 109.5
C16 C20 H20C 109.5
H20A C20 H20C 109.5
H20B C20 H20C 109.5
C23 C22 C21 112.4(3)
C23 C22 H22A 109.1
C21 C22 H22A 109.1
C23 C22 H22B 109.1
C21 C22 H22B 109.1
H22A C22 H22B 107.8
C22 C23 C24 112.6(3)
C22 C23 H23A 109.1
C24 C23 H23A 109.1
C22 C23 H23B 109.1
C24 C23 H23B 109.1
H23A C23 H23B 107.8
C25 C24 C23 112.8(3)
C25 C24 H24A 109.0
C23 C24 H24A 109.0
C25 C24 H24B 109.0
C23 C24 H24B 109.0
H24A C24 H24B 107.8

loop_
_geom_bond_atom_site_label_1
_geom_bond_atom_site_label_2
_geom_bond_distance
F1 C9 1.3288(17)
F2 C9 1.3345(16)
F3 C9 1.3385(17)
F4 C8 1.3307(17)
F5 C8 1.3316(15)
F6 C8 1.3371(17)
F7 C18 1.3366(17)
F8 C18 1.3311(17)
F9 C18 1.3390(16)
F10 C19 1.3371(18)
F11 C19 1.3374(16)
F12 C19 1.3306(18)
O1 C1 1.4019(16)
O1 H2 0.83(2)
O2 C11 1.4059(16)
O2 H3 0.80(2)
N1 C13 1.4256(17)
N1 C3 1.4480(18)
N1 H1 0.837(19)
C1 C2 1.5379(17)
C1 C8 1.5459(19)
C1 C9 1.5460(18)
C2 C3 1.3966(19)
C2 C7 1.4015(19)
C3 C4 1.3976(19)
C4 C5 1.372(2)
C4 H4A 0.9500
C5 C6 1.389(2)
C5 H5A 0.9500
C6 C7 1.3904(19)
C6 C10 1.504(2)
C7 H7A 0.9500
C10 H10A 0.9800
C10 H10B 0.9800
C10 H10C 0.9800
C11 C12 1.5354(18)
C11 C18 1.5484(19)
C11 C19 1.556(2)
C12 C17 1.3990(19)
C12 C13 1.4049(19)
C13 C14 1.4001(19)
C14 C15 1.376(2)
C14 H14A 0.9500
C15 C16 1.391(2)
C15 H15A 0.9500
C16 C17 1.3908(19)
C16 C20 1.5049(19)
C17 H17A 0.9500
C20 H20A 0.9800
C20 H20B 0.9800
C20 H20C 0.9800
C21 C22 1.523(5)
C21 H21A 0.9800
C21 H21B 0.9800
C21 H21C 0.9800
C22 C23 1.507(5)
C22 H22A 0.9900
C22 H22B 0.9900
C23 C24 1.530(4)
C23 H23A 0.9900
C23 H23B 0.9900
C24 C25 1.527(5)
C24 H24A 0.9900
C24 H24B 0.9900
C25 H25A 0.9800
C25 H25B 0.9800
C25 H25C 0.9800

loop_
_geom_hbond_atom_site_label_D
_geom_hbond_atom_site_label_H
_geom_hbond_atom_site_label_A
_geom_hbond_distance_DH
_geom_hbond_distance_HA
_geom_hbond_distance_DA
_geom_hbond_angle_DHA
_geom_hbond_site_symmetry_A
N1 H1 O2 0.837(19) 2.038(19) 2.7160(16) 137.6(16) .
O1 H2 N1 0.83(2) 1.82(2) 2.5892(16) 153(2) .
O2 H3 O1 0.80(2) 2.10(2) 2.8850(14) 169(2) 4_666
